data_7052312
loop_
_publ_author_name
'Zhang, Bing'
'Ni, Zhong-Hai'
'Cui, Ai-Li'
'Kou, Hui-Zhong'

_publ_section_title
;
 Heterometallic trinuclear CuIIMIII2 (M = Fe or Cr) complexes with
 novel bridges and unusual magnetic properties
;
_journal_issue 9
_journal_name_full 'New Journal of Chemistry'
_journal_page_first 1327
_journal_paper_doi 10.1039/b605521d
_journal_volume 30
_journal_year 2006
_chemical_formula_sum 'C52 H62 Cr2 Cu N18 O8'
_chemical_formula_weight 1234.74
_chemical_name_systematic
;
?
;
_space_group_IT_number 14
_symmetry_cell_setting monoclinic
_symmetry_space_group_name_Hall '-P 2ybc'
_symmetry_space_group_name_H-M 'P 1 21/c 1'
_atom_sites_solution_hydrogens geom
_atom_sites_solution_primary direct
_atom_sites_solution_secondary difmap
_audit_creation_method SHELXL-97
_cell_angle_alpha 90.00
_cell_angle_beta 90.115(12)
_cell_angle_gamma 90.00
_cell_formula_units_Z 2
_cell_length_a 15.969(4)
_cell_length_b 13.5984(15)
_cell_length_c 13.4235(11)
_cell_measurement_reflns_used 25
_cell_measurement_temperature 293(2)
_cell_measurement_theta_max 18.56
_cell_measurement_theta_min 2.61
_cell_volume 2914.9(8)
_computing_cell_refinement 'Bruker XSCANS'
_computing_data_collection 'Bruker XSCANS'
_computing_data_reduction 'Bruker SHELXTL'
_computing_molecular_graphics 'Bruker SHELXTL'
_computing_publication_material 'Bruker SHELXTL'
_computing_structure_refinement 'SHELXL-97 (Sheldrick, 1997)'
_computing_structure_solution 'SHELXS-97 (Sheldrick, 1990)'
_diffrn_ambient_temperature 293(2)
_diffrn_measured_fraction_theta_full 0.999
_diffrn_measured_fraction_theta_max 0.999
_diffrn_measurement_device_type 'Bruker P4'
_diffrn_measurement_method '\w scans'
_diffrn_radiation_monochromator graphite
_diffrn_radiation_source 'fine-focus sealed tube'
_diffrn_radiation_type MoK\a
_diffrn_radiation_wavelength 0.71073
_diffrn_reflns_av_R_equivalents 0.0504
_diffrn_reflns_av_sigmaI/netI 0.1078
_diffrn_reflns_limit_h_max 18
_diffrn_reflns_limit_h_min -18
_diffrn_reflns_limit_k_max 16
_diffrn_reflns_limit_k_min 0
_diffrn_reflns_limit_l_max 15
_diffrn_reflns_limit_l_min 0
_diffrn_reflns_number 5363
_diffrn_reflns_theta_full 25.00
_diffrn_reflns_theta_max 25.00
_diffrn_reflns_theta_min 1.97
_diffrn_standards_decay_% 0
_diffrn_standards_interval_count 97
_diffrn_standards_number 3
_exptl_absorpt_coefficient_mu 0.795
_exptl_absorpt_correction_T_max 0.885
_exptl_absorpt_correction_T_min 0.728
_exptl_absorpt_correction_type psi-scan
_exptl_absorpt_process_details 'North, et al., 1968'
_exptl_crystal_colour 'red brown'
_exptl_crystal_density_diffrn 1.407
_exptl_crystal_density_method 'not measured'
_exptl_crystal_description block
_exptl_crystal_F_000 1282
_exptl_crystal_size_max 0.3
_exptl_crystal_size_mid 0.3
_exptl_crystal_size_min 0.2
_refine_diff_density_max 0.493
_refine_diff_density_min -0.481
_refine_diff_density_rms 0.077
_refine_ls_extinction_method none
_refine_ls_goodness_of_fit_ref 0.964
_refine_ls_hydrogen_treatment constr
_refine_ls_matrix_type full
_refine_ls_number_parameters 371
_refine_ls_number_reflns 5123
_refine_ls_number_restraints 0
_refine_ls_restrained_S_all 0.964
_refine_ls_R_factor_all 0.1571
_refine_ls_R_factor_gt 0.0690
_refine_ls_shift/su_max 0.001
_refine_ls_shift/su_mean 0.000
_refine_ls_structure_factor_coef Fsqd
_refine_ls_weighting_details 'calc w=1/[\s^2^(Fo^2^)+(0.0867P)^2^+0.0000P] where P=(Fo^2^+2Fc^2^)/3'
_refine_ls_weighting_scheme calc
_refine_ls_wR_factor_gt 0.1564
_refine_ls_wR_factor_ref 0.2004
_reflns_number_gt 2361
_reflns_number_total 5123
_reflns_threshold_expression >2sigma(I)
_cod_data_source_file b605521d.txt
_cod_data_source_block 3
_cod_depositor_comments
;
The following automatic conversions were performed:
'_exptl_absorpt_correction_type' value 'psi scan' changed to 'psi-scan'
according to '/home/saulius/struct/CIF-dictionaries/cif_core.dic'
dictionary named 'cif_core.dic' version 2.4.1 from 2010-06-29.

Automatic conversion script
Id: cif_fix_enum 1527 2010-12-29 10:47:43Z saulius 
;
_cod_original_sg_symbol_H-M P2(1)/c
_cod_database_code 7052312

loop_
_symmetry_equiv_pos_as_xyz
'x, y, z'
'-x, y+1/2, -z+1/2'
'-x, -y, -z'
'x, -y-1/2, z-1/2'

loop_
_atom_site_label
_atom_site_type_symbol
_atom_site_fract_x
_atom_site_fract_y
_atom_site_fract_z
_atom_site_U_iso_or_equiv
_atom_site_adp_type
_atom_site_occupancy
_atom_site_symmetry_multiplicity
_atom_site_calc_flag
_atom_site_refinement_flags
_atom_site_disorder_assembly
_atom_site_disorder_group
Cu1 Cu 0.5000 0.5000 0.0000 0.0588(4) Uani 1 2 d S . .
Cr1 Cr 0.82700(7) 0.55396(8) 0.11328(7) 0.0487(3) Uani 1 1 d . . .
N1 N 0.4796(4) 0.6253(5) -0.0788(4) 0.0712(18) Uani 1 1 d . . .
H1A H 0.5309 0.6526 -0.0890 0.085 Uiso 1 1 calc R . .
N2 N 0.4684(4) 0.5799(5) 0.1185(4) 0.0675(17) Uani 1 1 d . . .
H2A H 0.4136 0.5664 0.1308 0.081 Uiso 1 1 calc R . .
N3 N 0.4889(5) 0.5443(7) -0.2386(5) 0.085(2) Uani 1 1 d . . .
N4 N 0.6484(4) 0.5617(5) 0.0025(5) 0.0755(19) Uani 1 1 d . . .
N5 N 1.0068(4) 0.5400(5) 0.2195(5) 0.081(2) Uani 1 1 d . . .
N6 N 0.8716(3) 0.6692(4) 0.0260(4) 0.0539(15) Uani 1 1 d . . .
N7 N 0.8434(3) 0.4120(4) 0.0598(4) 0.0534(14) Uani 1 1 d . . .
N8 N 0.7763(3) 0.4801(4) 0.2226(4) 0.0491(14) Uani 1 1 d . . .
N9 N 0.7930(3) 0.6657(4) 0.1966(4) 0.0522(14) Uani 1 1 d . . .
C1 C 0.4300(6) 0.7998(7) -0.0474(8) 0.124(4) Uani 1 1 d . . .
H1B H 0.4042 0.8028 -0.1120 0.186 Uiso 1 1 calc R . .
H1C H 0.4859 0.8255 -0.0513 0.186 Uiso 1 1 calc R . .
H1D H 0.3980 0.8382 -0.0011 0.186 Uiso 1 1 calc R . .
C2 C 0.4330(6) 0.6951(6) -0.0130(6) 0.080(2) Uani 1 1 d . . .
H2B H 0.3751 0.6715 -0.0084 0.096 Uiso 1 1 calc R . .
C3 C 0.4430(6) 0.6099(7) -0.1780(6) 0.088(3) Uani 1 1 d . . .
H3A H 0.3865 0.5848 -0.1703 0.106 Uiso 1 1 calc R . .
H3B H 0.4392 0.6729 -0.2117 0.106 Uiso 1 1 calc R . .
C4 C 0.5723(6) 0.5793(8) -0.2694(7) 0.115(4) Uani 1 1 d . . .
H4A H 0.5992 0.5296 -0.3087 0.172 Uiso 1 1 calc R . .
H4B H 0.6055 0.5928 -0.2113 0.172 Uiso 1 1 calc R . .
H4C H 0.5663 0.6382 -0.3081 0.172 Uiso 1 1 calc R . .
C5 C 0.4721(5) 0.6849(6) 0.0891(6) 0.082(2) Uani 1 1 d . . .
H5A H 0.5298 0.7070 0.0875 0.098 Uiso 1 1 calc R . .
H5B H 0.4418 0.7248 0.1369 0.098 Uiso 1 1 calc R . .
C6 C 0.5148(6) 0.5560(8) 0.2117(5) 0.091(3) Uani 1 1 d . . .
H6A H 0.5730 0.5746 0.2035 0.109 Uiso 1 1 calc R . .
H6B H 0.4920 0.5950 0.2657 0.109 Uiso 1 1 calc R . .
C7 C 0.7139(5) 0.5585(5) 0.0364(5) 0.0496(16) Uani 1 1 d . . .
C8 C 0.9450(5) 0.5448(5) 0.1805(5) 0.0550(18) Uani 1 1 d . . .
C9 C 0.8084(4) 0.7572(5) 0.1653(5) 0.0575(18) Uani 1 1 d . . .
C10 C 0.7750(4) 0.3811(5) 0.2198(5) 0.0555(18) Uani 1 1 d . . .
C11 C 0.7420(4) 0.5374(5) 0.3011(5) 0.0556(18) Uani 1 1 d . . .
C12 C 0.7498(4) 0.6399(5) 0.2843(5) 0.0511(17) Uani 1 1 d . . .
C13 C 0.7167(4) 0.7053(5) 0.3554(5) 0.0599(19) Uani 1 1 d . . .
H13 H 0.7195 0.7728 0.3451 0.072 Uiso 1 1 calc R . .
C14 C 0.6805(5) 0.6685(7) 0.4398(6) 0.076(2) Uani 1 1 d . . .
H14 H 0.6600 0.7119 0.4874 0.091 Uiso 1 1 calc R . .
C15 C 0.6736(5) 0.5692(7) 0.4559(6) 0.079(2) Uani 1 1 d . . .
H15 H 0.6482 0.5460 0.5136 0.094 Uiso 1 1 calc R . .
C16 C 0.7043(5) 0.5040(6) 0.3866(5) 0.070(2) Uani 1 1 d . . .
H16 H 0.6996 0.4367 0.3977 0.084 Uiso 1 1 calc R . .
C17 C 0.8130(4) 0.3450(5) 0.1241(5) 0.0578(19) Uani 1 1 d . . .
C18 C 0.8158(5) 0.2452(6) 0.1009(6) 0.072(2) Uani 1 1 d . . .
H18 H 0.7965 0.1989 0.1464 0.086 Uiso 1 1 calc R . .
C19 C 0.8473(5) 0.2153(6) 0.0099(7) 0.081(3) Uani 1 1 d . . .
H19 H 0.8481 0.1491 -0.0072 0.098 Uiso 1 1 calc R . .
C20 C 0.8772(5) 0.2850(7) -0.0545(6) 0.080(2) Uani 1 1 d . . .
H20 H 0.8997 0.2665 -0.1156 0.096 Uiso 1 1 calc R . .
C21 C 0.8736(5) 0.3827(6) -0.0278(5) 0.068(2) Uani 1 1 d . . .
H21 H 0.8929 0.4299 -0.0724 0.082 Uiso 1 1 calc R . .
C22 C 0.8568(4) 0.7577(5) 0.0684(5) 0.0548(17) Uani 1 1 d . . .
C23 C 0.8838(5) 0.8438(6) 0.0255(6) 0.077(2) Uani 1 1 d . . .
H23 H 0.8739 0.9038 0.0566 0.092 Uiso 1 1 calc R . .
C24 C 0.9255(6) 0.8400(7) -0.0641(7) 0.083(3) Uani 1 1 d . . .
H24 H 0.9442 0.8977 -0.0939 0.099 Uiso 1 1 calc R . .
C25 C 0.9395(5) 0.7514(7) -0.1091(6) 0.075(2) Uani 1 1 d . . .
H25 H 0.9670 0.7476 -0.1700 0.090 Uiso 1 1 calc R . .
C26 C 0.9117(5) 0.6680(6) -0.0617(5) 0.062(2) Uani 1 1 d . . .
H26 H 0.9212 0.6076 -0.0920 0.074 Uiso 1 1 calc R . .
O1 O 0.7476(4) 0.3231(4) 0.2823(4) 0.0815(17) Uani 1 1 d . . .
O2 O 0.7879(4) 0.8345(4) 0.2050(4) 0.0891(19) Uani 1 1 d . . .
O1W O 0.8220(2) 1.0293(3) 0.2123(3) 0.0943(19) Uani 1 1 d . . .
H1W1 H 0.8346 0.9663 0.1970 0.141 Uiso 1 1 d R . .
H1W2 H 0.8625 1.0404 0.2543 0.141 Uiso 1 1 d R . .
O2W O 0.6941(2) 0.1298(3) 0.3057(3) 0.117(2) Uani 1 1 d R . .
H2W1 H 0.7080 0.1940 0.2899 0.176 Uiso 1 1 d R . .
H2W2 H 0.7302 0.0870 0.2656 0.176 Uiso 1 1 d R . .

loop_
_atom_site_aniso_label
_atom_site_aniso_U_11
_atom_site_aniso_U_22
_atom_site_aniso_U_33
_atom_site_aniso_U_23
_atom_site_aniso_U_13
_atom_site_aniso_U_12
Cu1 0.0751(9) 0.0542(8) 0.0472(7) -0.0033(6) -0.0052(6) 0.0102(7)
Cr1 0.0531(7) 0.0441(6) 0.0490(6) 0.0004(5) -0.0008(5) 0.0000(6)
N1 0.058(4) 0.083(5) 0.072(4) 0.014(4) -0.006(3) 0.007(4)
N2 0.072(4) 0.068(4) 0.063(4) -0.010(3) 0.001(3) -0.001(3)
N3 0.081(6) 0.110(6) 0.062(4) 0.007(4) 0.001(4) 0.002(5)
N4 0.053(4) 0.080(5) 0.093(5) -0.006(4) -0.008(4) 0.000(4)
N5 0.058(4) 0.106(6) 0.080(5) -0.011(4) -0.007(4) 0.008(4)
N6 0.048(4) 0.058(4) 0.055(3) 0.006(3) -0.009(3) -0.004(3)
N7 0.052(4) 0.052(4) 0.056(3) 0.006(3) -0.004(3) 0.000(3)
N8 0.058(4) 0.039(3) 0.050(3) 0.002(2) 0.003(3) -0.002(3)
N9 0.056(4) 0.045(3) 0.056(3) -0.003(3) -0.003(3) -0.003(3)
C1 0.114(9) 0.078(7) 0.179(11) 0.034(7) 0.038(8) 0.018(6)
C2 0.073(6) 0.065(6) 0.101(6) -0.001(5) 0.021(5) 0.008(5)
C3 0.087(7) 0.105(7) 0.074(6) 0.016(5) 0.002(5) 0.013(6)
C4 0.114(9) 0.134(10) 0.096(7) 0.034(6) 0.034(6) 0.025(7)
C5 0.084(6) 0.065(6) 0.097(6) -0.025(5) 0.007(5) -0.003(5)
C6 0.095(7) 0.126(9) 0.051(5) -0.014(5) -0.001(4) -0.010(7)
C7 0.054(5) 0.039(4) 0.056(4) -0.001(3) -0.001(3) -0.002(4)
C8 0.047(4) 0.058(5) 0.060(4) -0.007(4) 0.003(3) -0.001(4)
C9 0.063(5) 0.045(4) 0.064(5) 0.000(4) -0.001(4) -0.002(4)
C10 0.056(5) 0.049(4) 0.061(4) 0.007(4) -0.007(4) 0.003(4)
C11 0.059(5) 0.056(5) 0.052(4) 0.001(3) -0.004(3) 0.000(4)
C12 0.053(4) 0.048(4) 0.052(4) -0.002(3) -0.005(3) 0.001(3)
C13 0.061(5) 0.052(4) 0.067(5) -0.008(4) 0.004(4) -0.001(4)
C14 0.080(6) 0.085(7) 0.064(5) -0.016(5) 0.018(4) 0.003(5)
C15 0.086(6) 0.088(7) 0.062(5) 0.005(5) 0.014(4) -0.007(5)
C16 0.096(6) 0.060(5) 0.053(4) 0.003(4) 0.008(4) -0.005(4)
C17 0.060(5) 0.050(4) 0.063(5) -0.002(4) -0.002(4) -0.001(4)
C18 0.079(6) 0.051(5) 0.086(6) 0.000(4) -0.001(5) -0.002(4)
C19 0.093(7) 0.055(5) 0.096(6) -0.024(5) -0.001(5) 0.004(5)
C20 0.089(7) 0.078(6) 0.074(5) -0.023(5) 0.001(5) 0.001(5)
C21 0.086(6) 0.065(5) 0.053(4) -0.003(4) -0.007(4) 0.002(5)
C22 0.058(5) 0.050(4) 0.056(4) 0.001(4) -0.004(3) -0.002(4)
C23 0.101(7) 0.055(5) 0.073(5) 0.016(4) 0.001(5) -0.015(5)
C24 0.083(7) 0.080(7) 0.085(6) 0.028(5) -0.009(5) -0.021(5)
C25 0.072(6) 0.096(7) 0.057(5) 0.020(5) 0.007(4) -0.012(5)
C26 0.063(5) 0.074(6) 0.047(4) 0.002(4) -0.006(4) -0.005(4)
O1 0.114(5) 0.048(3) 0.082(4) 0.016(3) 0.019(3) 0.001(3)
O2 0.132(5) 0.043(3) 0.092(4) -0.006(3) 0.031(4) -0.008(3)
O1W 0.073(4) 0.054(4) 0.155(5) -0.013(3) -0.009(4) 0.004(3)
O2W 0.095(5) 0.065(4) 0.193(7) -0.003(4) 0.057(5) -0.013(3)

loop_
_atom_type_symbol
_atom_type_description
_atom_type_scat_dispersion_real
_atom_type_scat_dispersion_imag
_atom_type_scat_source
C C 0.0033 0.0016 'International Tables Vol C Tables 4.2.6.8 and 6.1.1.4'
H H 0.0000 0.0000 'International Tables Vol C Tables 4.2.6.8 and 6.1.1.4'
N N 0.0061 0.0033 'International Tables Vol C Tables 4.2.6.8 and 6.1.1.4'
O O 0.0106 0.0060 'International Tables Vol C Tables 4.2.6.8 and 6.1.1.4'
Cr Cr 0.3209 0.6236 'International Tables Vol C Tables 4.2.6.8 and 6.1.1.4'
Cu Cu 0.3201 1.2651 'International Tables Vol C Tables 4.2.6.8 and 6.1.1.4'

loop_
_geom_angle_atom_site_label_1
_geom_angle_atom_site_label_2
_geom_angle_atom_site_label_3
_geom_angle
_geom_angle_site_symmetry_1
_geom_angle_site_symmetry_3
_geom_angle_publ_flag
N2 Cu1 N2 180.000(1) 3_665 . ?
N2 Cu1 N1 85.3(3) 3_665 3_665 ?
N2 Cu1 N1 94.7(3) . 3_665 ?
N2 Cu1 N1 94.7(3) 3_665 . ?
N2 Cu1 N1 85.3(3) . . ?
N1 Cu1 N1 180.0(3) 3_665 . ?
N8 Cr1 N9 81.7(2) . . ?
N8 Cr1 N7 80.5(2) . . ?
N9 Cr1 N7 162.1(2) . . ?
N8 Cr1 C7 91.5(2) . . ?
N9 Cr1 C7 91.1(2) . . ?
N7 Cr1 C7 88.1(2) . . ?
N8 Cr1 N6 162.0(2) . . ?
N9 Cr1 N6 80.4(2) . . ?
N7 Cr1 N6 117.5(2) . . ?
C7 Cr1 N6 89.8(2) . . ?
N8 Cr1 C8 91.2(2) . . ?
N9 Cr1 C8 92.9(2) . . ?
N7 Cr1 C8 88.9(2) . . ?
C7 Cr1 C8 175.5(3) . . ?
N6 Cr1 C8 88.8(2) . . ?
C3 N1 C2 115.3(7) . . ?
C3 N1 Cu1 114.6(5) . . ?
C2 N1 Cu1 107.7(5) . . ?
C3 N1 H1A 106.2 . . ?
C2 N1 H1A 106.2 . . ?
Cu1 N1 H1A 106.2 . . ?
C5 N2 C6 114.4(7) . . ?
C5 N2 Cu1 107.6(5) . . ?
C6 N2 Cu1 115.2(5) . . ?
C5 N2 H2A 106.3 . . ?
C6 N2 H2A 106.3 . . ?
Cu1 N2 H2A 106.3 . . ?
C6 N3 C3 116.2(8) 3_665 . ?
C6 N3 C4 114.9(8) 3_665 . ?
C3 N3 C4 115.3(8) . . ?
C26 N6 C22 117.6(6) . . ?
C26 N6 Cr1 130.5(5) . . ?
C22 N6 Cr1 111.9(5) . . ?
C21 N7 C17 119.7(6) . . ?
C21 N7 Cr1 129.0(5) . . ?
C17 N7 Cr1 111.2(4) . . ?
C10 N8 C11 124.2(6) . . ?
C10 N8 Cr1 119.9(5) . . ?
C11 N8 Cr1 115.8(4) . . ?
C9 N9 C12 125.7(6) . . ?
C9 N9 Cr1 119.4(5) . . ?
C12 N9 Cr1 114.8(4) . . ?
C2 C1 H1B 109.5 . . ?
C2 C1 H1C 109.5 . . ?
H1B C1 H1C 109.5 . . ?
C2 C1 H1D 109.5 . . ?
H1B C1 H1D 109.5 . . ?
H1C C1 H1D 109.5 . . ?
N1 C2 C1 115.9(7) . . ?
N1 C2 C5 105.8(6) . . ?
C1 C2 C5 112.3(8) . . ?
N1 C2 H2B 107.5 . . ?
C1 C2 H2B 107.5 . . ?
C5 C2 H2B 107.5 . . ?
N3 C3 N1 113.9(7) . . ?
N3 C3 H3A 108.8 . . ?
N1 C3 H3A 108.8 . . ?
N3 C3 H3B 108.8 . . ?
N1 C3 H3B 108.8 . . ?
H3A C3 H3B 107.7 . . ?
N3 C4 H4A 109.5 . . ?
N3 C4 H4B 109.5 . . ?
H4A C4 H4B 109.5 . . ?
N3 C4 H4C 109.5 . . ?
H4A C4 H4C 109.5 . . ?
H4B C4 H4C 109.5 . . ?
N2 C5 C2 108.2(6) . . ?
N2 C5 H5A 110.1 . . ?
C2 C5 H5A 110.1 . . ?
N2 C5 H5B 110.1 . . ?
C2 C5 H5B 110.1 . . ?
H5A C5 H5B 108.4 . . ?
N3 C6 N2 113.9(7) 3_665 . ?
N3 C6 H6A 108.8 3_665 . ?
N2 C6 H6A 108.8 . . ?
N3 C6 H6B 108.8 3_665 . ?
N2 C6 H6B 108.8 . . ?
H6A C6 H6B 107.7 . . ?
N4 C7 Cr1 173.8(6) . . ?
N5 C8 Cr1 177.6(6) . . ?
O2 C9 N9 127.9(7) . . ?
O2 C9 C22 120.5(7) . . ?
N9 C9 C22 111.6(6) . . ?
O1 C10 N8 128.8(7) . . ?
O1 C10 C17 121.1(7) . . ?
N8 C10 C17 110.1(6) . . ?
C16 C11 C12 119.8(7) . . ?
C16 C11 N8 127.4(7) . . ?
C12 C11 N8 112.8(6) . . ?
C13 C12 N9 126.4(6) . . ?
C13 C12 C11 118.7(6) . . ?
N9 C12 C11 114.8(6) . . ?
C14 C13 C12 119.4(7) . . ?
C14 C13 H13 120.3 . . ?
C12 C13 H13 120.3 . . ?
C13 C14 C15 121.6(7) . . ?
C13 C14 H14 119.2 . . ?
C15 C14 H14 119.2 . . ?
C14 C15 C16 119.9(7) . . ?
C14 C15 H15 120.0 . . ?
C16 C15 H15 120.0 . . ?
C11 C16 C15 120.6(8) . . ?
C11 C16 H16 119.7 . . ?
C15 C16 H16 119.7 . . ?
N7 C17 C18 120.3(7) . . ?
N7 C17 C10 118.3(6) . . ?
C18 C17 C10 121.5(7) . . ?
C19 C18 C17 119.7(8) . . ?
C19 C18 H18 120.2 . . ?
C17 C18 H18 120.2 . . ?
C20 C19 C18 118.9(8) . . ?
C20 C19 H19 120.5 . . ?
C18 C19 H19 120.5 . . ?
C19 C20 C21 119.2(8) . . ?
C19 C20 H20 120.4 . . ?
C21 C20 H20 120.4 . . ?
N7 C21 C20 122.2(8) . . ?
N7 C21 H21 118.9 . . ?
C20 C21 H21 118.9 . . ?
N6 C22 C23 121.8(7) . . ?
N6 C22 C9 116.5(6) . . ?
C23 C22 C9 121.6(7) . . ?
C22 C23 C24 119.1(8) . . ?
C22 C23 H23 120.5 . . ?
C24 C23 H23 120.5 . . ?
C25 C24 C23 120.0(8) . . ?
C25 C24 H24 120.0 . . ?
C23 C24 H24 120.0 . . ?
C24 C25 C26 118.0(7) . . ?
C24 C25 H25 121.0 . . ?
C26 C25 H25 121.0 . . ?
N6 C26 C25 123.5(7) . . ?
N6 C26 H26 118.2 . . ?
C25 C26 H26 118.2 . . ?
H1W1 O1W H1W2 98.3 . . ?
H2W1 O2W H2W2 107.0 . . ?

loop_
_geom_bond_atom_site_label_1
_geom_bond_atom_site_label_2
_geom_bond_distance
_geom_bond_site_symmetry_2
_geom_bond_publ_flag
Cu1 N2 1.992(6) 3_665 ?
Cu1 N2 1.992(6) . ?
Cu1 N1 2.031(6) 3_665 ?
Cu1 N1 2.031(6) . ?
Cr1 N8 1.955(5) . ?
Cr1 N9 1.963(5) . ?
Cr1 N7 2.077(6) . ?
Cr1 C7 2.080(7) . ?
Cr1 N6 2.082(6) . ?
Cr1 C8 2.091(8) . ?
N1 C3 1.469(9) . ?
N1 C2 1.496(9) . ?
N1 H1A 0.9100 . ?
N2 C5 1.482(9) . ?
N2 C6 1.489(9) . ?
N2 H2A 0.9100 . ?
N3 C6 1.412(10) 3_665 ?
N3 C3 1.414(10) . ?
N3 C4 1.474(11) . ?
N4 C7 1.140(8) . ?
N5 C8 1.120(8) . ?
N6 C26 1.341(8) . ?
N6 C22 1.353(8) . ?
N7 C21 1.332(8) . ?
N7 C17 1.347(8) . ?
N8 C10 1.347(8) . ?
N8 C11 1.421(8) . ?
N9 C9 1.336(8) . ?
N9 C12 1.411(8) . ?
C1 C2 1.498(10) . ?
C1 H1B 0.9600 . ?
C1 H1C 0.9600 . ?
C1 H1D 0.9600 . ?
C2 C5 1.511(11) . ?
C2 H2B 0.9800 . ?
C3 H3A 0.9700 . ?
C3 H3B 0.9700 . ?
C4 H4A 0.9600 . ?
C4 H4B 0.9600 . ?
C4 H4C 0.9600 . ?
C5 H5A 0.9700 . ?
C5 H5B 0.9700 . ?
C6 N3 1.412(10) 3_665 ?
C6 H6A 0.9700 . ?
C6 H6B 0.9700 . ?
C9 O2 1.223(8) . ?
C9 C22 1.515(9) . ?
C10 O1 1.232(8) . ?
C10 C17 1.504(9) . ?
C11 C16 1.375(9) . ?
C11 C12 1.417(9) . ?
C12 C13 1.408(9) . ?
C13 C14 1.368(10) . ?
C13 H13 0.9300 . ?
C14 C15 1.372(10) . ?
C14 H14 0.9300 . ?
C15 C16 1.377(10) . ?
C15 H15 0.9300 . ?
C16 H16 0.9300 . ?
C17 C18 1.393(9) . ?
C18 C19 1.383(10) . ?
C18 H18 0.9300 . ?
C19 C20 1.369(11) . ?
C19 H19 0.9300 . ?
C20 C21 1.378(10) . ?
C20 H20 0.9300 . ?
C21 H21 0.9300 . ?
C22 C23 1.374(9) . ?
C23 C24 1.377(11) . ?
C23 H23 0.9300 . ?
C24 C25 1.367(11) . ?
C24 H24 0.9300 . ?
C25 C26 1.374(10) . ?
C25 H25 0.9300 . ?
C26 H26 0.9300 . ?
O1W H1W1 0.9041 . ?
O1W H1W2 0.8706 . ?
O2W H2W1 0.9251 . ?
O2W H2W2 0.9803 . ?
